data_4344795
loop_
_publ_author_name
'Plundrich, Gudrun T.'
'Wadepohl, Hubert'
'Gade, Lutz H.'

_publ_section_title
;
 Synthesis and Reactivity of Group 4 Metal Benzyl Complexes Supported by
 Carbazolide-Based PNP Pincer Ligands.
;
_journal_issue 1
_journal_name_full 'Inorganic chemistry'
_journal_page_first 353
_journal_paper_doi 10.1021/acs.inorgchem.5b02498
_journal_volume 55
_journal_year 2015
_chemical_formula_moiety 'C41 H60 Cl N P2 Ti, C4 H10 O'
_chemical_formula_sum 'C45 H70 Cl N O P2 Ti'
_chemical_formula_weight 786.31
_chemical_properties_physical 'air-sensitive, moisture-sensitive'
_space_group_crystal_system monoclinic
_space_group_IT_number 14
_space_group_name_Hall '-P 2ybc'
_space_group_name_H-M_alt 'P 1 21/c 1'
_symmetry_cell_setting monoclinic
_symmetry_Int_Tables_number 14
_symmetry_space_group_name_Hall '-P 2ybc'
_symmetry_space_group_name_H-M 'P 1 21/c 1'
_atom_sites_solution_hydrogens mixed
_atom_sites_solution_primary iterative
_atom_sites_solution_secondary difmap
_audit_block_code ga_gp43
_audit_creation_date
;
'Mon Oct 12 14:35:06 2015'
;
_audit_creation_method
;
Olex2 1.2
(compiled 2015.09.30 svn.r3233 for OlexSys, GUI svn.r5103)
;
_audit_update_record '12.10.2015 14:41:19 CEST UTC+02:00  encif 1.35'
_cell_angle_alpha 90
_cell_angle_beta 97.090(2)
_cell_angle_gamma 90
_cell_formula_units_Z 4
_cell_length_a 12.2879(2)
_cell_length_b 14.4319(3)
_cell_length_c 25.2891(6)
_cell_measurement_reflns_used 13535
_cell_measurement_temperature 120(1)
_cell_measurement_theta_max 24.9900
_cell_measurement_theta_min 3.6160
_cell_volume 4450.42(16)
_computing_cell_refinement
;
CrysAlisPro, Agilent Technologies,
Version 1.171.37.35h (release 09-02-2015 CrysAlis171 .NET)
(compiled Feb  9 2015,16:26:32)
;
_computing_data_collection
;
CrysAlisPro, Agilent Technologies,
Version 1.171.37.35h (release 09-02-2015 CrysAlis171 .NET)
(compiled Feb  9 2015,16:26:32)
;
_computing_data_reduction
;
CrysAlisPro, Agilent Technologies,
Version 1.171.37.35h (release 09-02-2015 CrysAlis171 .NET)
(compiled Feb  9 2015,16:26:32)
;
_computing_molecular_graphics 'Olex2 (Dolomanov et al., 2009)'
_computing_publication_material 'encif (Wadepohl, 2009-14); encifer 1.5 (CCDC, 2014)'
_computing_structure_refinement 'ShelXL (Sheldrick, 2015)'
_computing_structure_solution 'SUPERFLIP (Palatinus, 2007-2009)'
_diffrn_ambient_environment 'perfluoro polyether oil / N~2~'
_diffrn_ambient_temperature 120(1)
_diffrn_detector 'CCD plate'
_diffrn_detector_area_resol_mean 7.9621
_diffrn_detector_type Eos
_diffrn_measured_fraction_theta_full 0.998
_diffrn_measured_fraction_theta_max 0.998
_diffrn_measurement_details
;
  1 omega    0.00   81.00   0.5000   20.0000
omega____ theta____ kappa____ phi______ frames
    -       18.7723   64.0000 -172.0000 162

  2 omega  -46.00   36.00   0.5000   20.0000
omega____ theta____ kappa____ phi______ frames
    -       18.7723  -38.0000  120.0000 164

  3 omega    1.00   84.00   0.5000   20.0000
omega____ theta____ kappa____ phi______ frames
    -       18.7723   57.0000  -60.0000 166

  4 omega  -20.00   61.00   0.5000   20.0000
omega____ theta____ kappa____ phi______ frames
    -       18.7723  -99.0000   30.0000 162

  5 omega  -20.00   61.00   0.5000   20.0000
omega____ theta____ kappa____ phi______ frames
    -       18.7723  -99.0000  -90.0000 162

  6 omega   -2.00   81.00   0.5000   20.0000
omega____ theta____ kappa____ phi______ frames
    -       18.7723   77.0000   60.0000 166

  7 omega  -54.00   44.00   0.5000   20.0000
omega____ theta____ kappa____ phi______ frames
    -       18.7723  -38.0000   30.0000 196

  8 omega   -3.00   88.00   0.5000   20.0000
omega____ theta____ kappa____ phi______ frames
    -       18.7723   57.0000    0.0000 182

  9 omega  -50.00   40.00   0.5000   20.0000
omega____ theta____ kappa____ phi______ frames
    -       18.7723  -57.0000  -30.0000 180

 10 omega  -20.00   61.00   0.5000   20.0000
omega____ theta____ kappa____ phi______ frames
    -       18.7723  -99.0000 -180.0000 162

 11 phi    120.00  240.00   0.5000   20.0000
omega____ theta____ kappa____ phi______ frames
  18.7723   18.7723  -20.0000     -     240

 12 omega   -3.00   15.00   0.5000   20.0000
omega____ theta____ kappa____ phi______ frames
    -       18.7723   57.0000  120.0000 36

;
_diffrn_measurement_device 'four-circle diffractometer'
_diffrn_measurement_device_type 'Agilent SuperNova, Dual, Cu at zero, Eos'
_diffrn_measurement_method '\w and \p scans'
_diffrn_measurement_specimen_support 'polyimid foil'
_diffrn_orient_matrix_UB_11 -0.0157284000
_diffrn_orient_matrix_UB_12 0.0442450000
_diffrn_orient_matrix_UB_13 -0.0105167000
_diffrn_orient_matrix_UB_21 0.0412040000
_diffrn_orient_matrix_UB_22 0.0209627000
_diffrn_orient_matrix_UB_23 0.0182495000
_diffrn_orient_matrix_UB_31 0.0379144000
_diffrn_orient_matrix_UB_32 -0.0043617000
_diffrn_orient_matrix_UB_33 -0.0188473000
_diffrn_radiation_monochromator mirror
_diffrn_radiation_probe x-ray
_diffrn_radiation_type 'Mo K\a'
_diffrn_radiation_wavelength 0.71073
_diffrn_reflns_av_R_equivalents 0.0852
_diffrn_reflns_av_unetI/netI 0.0433
_diffrn_reflns_laue_measured_fraction_full 0.998
_diffrn_reflns_laue_measured_fraction_max 0.998
_diffrn_reflns_limit_h_max 14
_diffrn_reflns_limit_h_min -14
_diffrn_reflns_limit_k_max 17
_diffrn_reflns_limit_k_min -17
_diffrn_reflns_limit_l_max 30
_diffrn_reflns_limit_l_min -30
_diffrn_reflns_number 73616
_diffrn_reflns_point_group_measured_fraction_full 0.998
_diffrn_reflns_point_group_measured_fraction_max 0.998
_diffrn_reflns_theta_full 25.123
_diffrn_reflns_theta_max 25.123
_diffrn_reflns_theta_min 3.247
_diffrn_source 'microfocus X-Ray tube'
_exptl_absorpt_coefficient_mu 0.357
_exptl_absorpt_correction_T_max 1.00000
_exptl_absorpt_correction_T_min 0.84320
_exptl_absorpt_correction_type multi-scan
_exptl_absorpt_process_details
;
CrysAlisPro, Agilent Technologies,
Version 1.171.37.35h (release 09-02-2015 CrysAlis171 .NET)
(compiled Feb  9 2015,16:26:32)
Empirical absorption correction using spherical harmonics,
 implemented in SCALE3 ABSPACK scaling algorithm.
Empirical absorption correction using spherical harmonics,
 implemented in SCALE3 ABSPACK scaling algorithm.
;
_exptl_crystal_colour red
_exptl_crystal_colour_primary red
_exptl_crystal_density_diffrn 1.174
_exptl_crystal_description irregular
_exptl_crystal_F_000 1696
_exptl_crystal_size_max 0.163
_exptl_crystal_size_mid 0.132
_exptl_crystal_size_min 0.069
_refine_diff_density_max 2.025
_refine_diff_density_min -0.646
_refine_diff_density_rms 0.159
_refine_ls_extinction_method none
_refine_ls_goodness_of_fit_ref 1.075
_refine_ls_hydrogen_treatment mixed
_refine_ls_matrix_type full
_refine_ls_number_parameters 479
_refine_ls_number_reflns 7927
_refine_ls_number_restraints 0
_refine_ls_restrained_S_all 1.075
_refine_ls_R_factor_all 0.0931
_refine_ls_R_factor_gt 0.0741
_refine_ls_shift/su_max 0.000
_refine_ls_shift/su_mean 0.000
_refine_ls_structure_factor_coef Fsqd
_refine_ls_weighting_details 'w=1/[\s^2^(Fo^2^)+(0.1142P)^2^+6.4822P] where P=(Fo^2^+2Fc^2^)/3'
_refine_ls_weighting_scheme calc
_refine_ls_wR_factor_gt 0.1881
_refine_ls_wR_factor_ref 0.2022
_reflns_Friedel_coverage 0.000
_reflns_number_gt 6192
_reflns_number_total 7927
_reflns_threshold_expression 'I > 2\s(I)'
_cod_data_source_file ic5b02498_si_002.cif
_cod_data_source_block ga_gp43
_cod_original_cell_volume 4450.39(16)
_cod_original_sg_symbol_H-M 'P 21/c'
_cod_database_code 4344795
_audit_block_refno 2552
_audit_block_usercomment 'gp916, irregualr, red'
_chemical_oxdiff_formula 'C45 H70 Cl1 N1 O1 P2 Ti1'
_chemical_oxdiff_usercomment 'gp916, irregualr, red'
_shelx_space_group_comment
;
The symmetry employed for this shelxl refinement is uniquely defined
by the following loop, which should always be used as a source of
symmetry information in preference to the above space-group names.
They are only intended as comments.
;
_shelx_estimated_absorpt_t_max 0.965
_shelx_estimated_absorpt_t_min 0.965
_reflns_odcompleteness_completeness 97.20
_reflns_odcompleteness_iscentric 1
_reflns_odcompleteness_theta 25.30
_shelxl_version_number 2014/7
_olex2_refinement_description
;
1. Fixed Uiso
 At 1.2 times of:
  All C(H) groups, All C(H,H) groups
 At 1.5 times of:
  All C(H,H,H) groups
2.a Ternary CH refined with riding coordinates:
 C24(H24), C27(H27), C30(H30), C33(H33)
2.b Secondary CH2 refined with riding coordinates:
 C14(H14A,H14B), C15(H15A,H15B), C51(H51A,H51B), C53(H53A,H53B)
2.c Aromatic/amide H refined with riding coordinates:
 C4(H4), C6(H6), C9(H9), C11(H11), C38(H38), C39(H39), C40(H40), C41(H41),
 C42(H42)
2.d Idealised Me refined as rotating group:
 C17(H17A,H17B,H17C), C18(H18A,H18B,H18C), C19(H19A,H19B,H19C), C21(H21A,H21B,
 H21C), C22(H22A,H22B,H22C), C23(H23A,H23B,H23C), C25(H25A,H25B,H25C), C26(H26A,
 H26B,H26C), C28(H28A,H28B,H28C), C29(H29A,H29B,H29C), C31(H31A,H31B,H31C),
 C32(H32A,H32B,H32C), C34(H34A,H34B,H34C), C35(H35A,H35B,H35C), C52(H52A,H52B,
 H52C), C54(H54A,H54B,H54C)
;
_olex2_submission_special_instructions 'No special instructions were received'
_cell_oxdiff_length_a 12.2894(2)
_cell_oxdiff_length_b 14.4303(3)
_cell_oxdiff_length_c 25.2884(5)
_cell_oxdiff_angle_alpha 89.9711(17)
_cell_oxdiff_angle_beta 97.0858(17)
_cell_oxdiff_angle_gamma 90.0527(17)
_cell_oxdiff_volume 4450.39(16)
_cell_oxdiff_measurement_reflns_used 13535

loop_
_symmetry_equiv_pos_as_xyz
'x, y, z'
'-x, y+1/2, -z+1/2'
'-x, -y, -z'
'x, -y-1/2, z-1/2'

loop_
_atom_site_label
_atom_site_type_symbol
_atom_site_fract_x
_atom_site_fract_y
_atom_site_fract_z
_atom_site_U_iso_or_equiv
_atom_site_adp_type
_atom_site_occupancy
_atom_site_site_symmetry_order
_atom_site_calc_flag
_atom_site_refinement_flags_posn
Ti Ti 0.63943(5) 0.39339(4) 0.15621(3) 0.01569(19) Uani 1 1 d .
Cl Cl 0.80395(8) 0.39601(6) 0.11760(4) 0.0273(3) Uani 1 1 d .
P1 P 0.64153(7) 0.57117(6) 0.15039(4) 0.0161(2) Uani 1 1 d .
P2 P 0.64918(7) 0.21700(6) 0.14464(4) 0.0173(2) Uani 1 1 d .
N1 N 0.4711(2) 0.38838(19) 0.13833(11) 0.0150(6) Uani 1 1 d .
C2 C 0.4066(3) 0.3094(2) 0.12332(13) 0.0140(7) Uani 1 1 d .
C3 C 0.4241(3) 0.2140(2) 0.13599(14) 0.0157(7) Uani 1 1 d .
C4 C 0.3441(3) 0.1513(2) 0.11551(14) 0.0166(7) Uani 1 1 d .
H4 H 0.3567 0.0874 0.1231 0.020 Uiso 1 1 calc R
C5 C 0.2462(3) 0.1759(2) 0.08436(14) 0.0170(7) Uani 1 1 d .
C6 C 0.2272(3) 0.2691(2) 0.07394(13) 0.0166(7) Uani 1 1 d .
H6 H 0.1610 0.2886 0.0535 0.020 Uiso 1 1 calc R
C7 C 0.3059(3) 0.3342(2) 0.09357(13) 0.0145(7) Uani 1 1 d .
C8 C 0.3030(3) 0.4336(2) 0.09261(13) 0.0154(7) Uani 1 1 d .
C9 C 0.2204(3) 0.4945(2) 0.07199(13) 0.0162(7) Uani 1 1 d .
H9 H 0.1566 0.4715 0.0511 0.019 Uiso 1 1 calc R
C10 C 0.2314(3) 0.5892(2) 0.08208(14) 0.0167(7) Uani 1 1 d .
C11 C 0.3280(3) 0.6180(2) 0.11337(14) 0.0150(7) Uani 1 1 d .
H11 H 0.3361 0.6823 0.1210 0.018 Uiso 1 1 calc R
C12 C 0.4127(3) 0.5592(2) 0.13401(14) 0.0159(7) Uani 1 1 d .
C13 C 0.4017(3) 0.4646(2) 0.12198(13) 0.0144(7) Uani 1 1 d .
C14 C 0.5077(3) 0.6008(2) 0.17043(14) 0.0163(7) Uani 1 1 d .
H14A H 0.5045 0.5785 0.2072 0.020 Uiso 1 1 calc R
H14B H 0.4997 0.6690 0.1705 0.020 Uiso 1 1 calc R
C15 C 0.5245(3) 0.1790(3) 0.17025(14) 0.0181(8) Uani 1 1 d .
H15A H 0.5227 0.1105 0.1713 0.022 Uiso 1 1 calc R
H15B H 0.5243 0.2022 0.2071 0.022 Uiso 1 1 calc R
C16 C 0.1650(3) 0.0993(3) 0.06371(16) 0.0226(8) Uani 1 1 d .
C17 C 0.2221(4) 0.0339(3) 0.02724(18) 0.0354(10) Uani 1 1 d .
H17A H 0.2444 0.0693 -0.0027 0.053 Uiso 1 1 calc GR
H17B H 0.1712 -0.0152 0.0136 0.053 Uiso 1 1 calc GR
H17C H 0.2870 0.0062 0.0477 0.053 Uiso 1 1 calc GR
C18 C 0.1310(3) 0.0439(3) 0.11069(19) 0.0359(10) Uani 1 1 d .
H18A H 0.1966 0.0203 0.1325 0.054 Uiso 1 1 calc GR
H18B H 0.0845 -0.0082 0.0972 0.054 Uiso 1 1 calc GR
H18C H 0.0901 0.0841 0.1324 0.054 Uiso 1 1 calc GR
C19 C 0.0614(3) 0.1381(3) 0.03159(18) 0.0318(10) Uani 1 1 d .
H19A H 0.0236 0.1791 0.0543 0.048 Uiso 1 1 calc GR
H19B H 0.0127 0.0869 0.0189 0.048 Uiso 1 1 calc GR
H19C H 0.0814 0.1732 0.0010 0.048 Uiso 1 1 calc GR
C20 C 0.1417(3) 0.6591(3) 0.06280(15) 0.0210(8) Uani 1 1 d .
C21 C 0.0447(3) 0.6138(3) 0.02801(18) 0.0277(9) Uani 1 1 d .
H21A H 0.0708 0.5850 -0.0032 0.042 Uiso 1 1 calc GR
H21B H -0.0102 0.6611 0.0163 0.042 Uiso 1 1 calc GR
H21C H 0.0117 0.5664 0.0488 0.042 Uiso 1 1 calc GR
C22 C 0.1893(3) 0.7334(3) 0.02908(18) 0.0347(10) Uani 1 1 d .
H22A H 0.2488 0.7660 0.0509 0.052 Uiso 1 1 calc GR
H22B H 0.1317 0.7777 0.0161 0.052 Uiso 1 1 calc GR
H22C H 0.2180 0.7041 -0.0013 0.052 Uiso 1 1 calc GR
C23 C 0.0995(4) 0.7032(3) 0.11136(18) 0.0381(11) Uani 1 1 d .
H23A H 0.0671 0.6553 0.1320 0.057 Uiso 1 1 calc GR
H23B H 0.0439 0.7499 0.0995 0.057 Uiso 1 1 calc GR
H23C H 0.1606 0.7328 0.1337 0.057 Uiso 1 1 calc GR
C24 C 0.7407(3) 0.6380(3) 0.19708(15) 0.0221(8) Uani 1 1 d .
H24 H 0.7443 0.7022 0.1824 0.026 Uiso 1 1 calc R
C25 C 0.8557(3) 0.5973(3) 0.20119(19) 0.0331(10) Uani 1 1 d .
H25A H 0.8565 0.5366 0.2187 0.050 Uiso 1 1 calc GR
H25B H 0.9073 0.6389 0.2221 0.050 Uiso 1 1 calc GR
H25C H 0.8773 0.5901 0.1654 0.050 Uiso 1 1 calc GR
C26 C 0.7049(4) 0.6461(3) 0.25288(15) 0.0327(10) Uani 1 1 d .
H26A H 0.6369 0.6821 0.2509 0.049 Uiso 1 1 calc GR
H26B H 0.7624 0.6774 0.2767 0.049 Uiso 1 1 calc GR
H26C H 0.6926 0.5840 0.2667 0.049 Uiso 1 1 calc GR
C27 C 0.6431(3) 0.6287(3) 0.08480(15) 0.0236(8) Uani 1 1 d .
H27 H 0.6023 0.6885 0.0860 0.028 Uiso 1 1 calc R
C28 C 0.7581(4) 0.6518(4) 0.07206(19) 0.0439(12) Uani 1 1 d .
H28A H 0.7932 0.6951 0.0988 0.066 Uiso 1 1 calc GR
H28B H 0.7535 0.6803 0.0367 0.066 Uiso 1 1 calc GR
H28C H 0.8017 0.5949 0.0725 0.066 Uiso 1 1 calc GR
C29 C 0.5829(4) 0.5706(3) 0.03999(15) 0.0323(10) Uani 1 1 d .
H29A H 0.6210 0.5113 0.0377 0.048 Uiso 1 1 calc GR
H29B H 0.5816 0.6040 0.0062 0.048 Uiso 1 1 calc GR
H29C H 0.5076 0.5592 0.0474 0.048 Uiso 1 1 calc GR
C30 C 0.7562(3) 0.1451(3) 0.18291(17) 0.0263(9) Uani 1 1 d .
H30 H 0.7381 0.0788 0.1743 0.032 Uiso 1 1 calc R
C31 C 0.7577(4) 0.1568(4) 0.24230(19) 0.0532(15) Uani 1 1 d .
H31A H 0.7653 0.2227 0.2515 0.080 Uiso 1 1 calc GR
H31B H 0.8196 0.1223 0.2609 0.080 Uiso 1 1 calc GR
H31C H 0.6890 0.1331 0.2531 0.080 Uiso 1 1 calc GR
C32 C 0.8708(3) 0.1639(4) 0.1666(2) 0.0464(13) Uani 1 1 d .
H32A H 0.8703 0.1505 0.1285 0.070 Uiso 1 1 calc GR
H32B H 0.9248 0.1242 0.1874 0.070 Uiso 1 1 calc GR
H32C H 0.8902 0.2291 0.1733 0.070 Uiso 1 1 calc GR
C33 C 0.6427(3) 0.1728(3) 0.07507(15) 0.0236(8) Uani 1 1 d .
H33 H 0.7191 0.1764 0.0655 0.028 Uiso 1 1 calc R
C34 C 0.5727(4) 0.2354(3) 0.03554(16) 0.0332(10) Uani 1 1 d .
H34A H 0.4957 0.2309 0.0416 0.050 Uiso 1 1 calc GR
H34B H 0.5802 0.2158 -0.0009 0.050 Uiso 1 1 calc GR
H34C H 0.5975 0.2997 0.0406 0.050 Uiso 1 1 calc GR
C35 C 0.6083(4) 0.0721(3) 0.06836(18) 0.0358(10) Uani 1 1 d .
H35A H 0.6614 0.0329 0.0901 0.054 Uiso 1 1 calc GR
H35B H 0.6056 0.0544 0.0308 0.054 Uiso 1 1 calc GR
H35C H 0.5355 0.0640 0.0798 0.054 Uiso 1 1 calc GR
C36 C 0.6595(3) 0.3913(2) 0.23265(16) 0.0222(8) Uani 1 1 d .
H36 H 0.726(4) 0.392(3) 0.2419(18) 0.027 Uiso 1 1 d R
C37 C 0.5943(3) 0.3860(2) 0.27688(15) 0.0222(8) Uani 1 1 d .
C38 C 0.6427(4) 0.3773(3) 0.33004(16) 0.0265(9) Uani 1 1 d .
H38 H 0.7204 0.3750 0.3375 0.032 Uiso 1 1 calc R
C39 C 0.5797(4) 0.3721(3) 0.37162(16) 0.0346(11) Uani 1 1 d .
H39 H 0.6150 0.3664 0.4071 0.042 Uiso 1 1 calc R
C40 C 0.4670(4) 0.3751(3) 0.36270(17) 0.0345(10) Uani 1 1 d .
H40 H 0.4247 0.3709 0.3916 0.041 Uiso 1 1 calc R
C41 C 0.4156(4) 0.3842(3) 0.31047(17) 0.0309(10) Uani 1 1 d .
H41 H 0.3379 0.3871 0.3037 0.037 Uiso 1 1 calc R
C42 C 0.4784(3) 0.3892(3) 0.26856(16) 0.0258(9) Uani 1 1 d .
H42 H 0.4424 0.3948 0.2332 0.031 Uiso 1 1 calc R
O O 0.1204(3) 0.4018(2) 0.28203(12) 0.0403(8) Uani 1 1 d .
C51 C 0.0649(4) 0.3752(3) 0.23212(18) 0.0420(12) Uani 1 1 d .
H51A H -0.0090 0.4035 0.2274 0.050 Uiso 1 1 calc R
H51B H 0.0560 0.3071 0.2312 0.050 Uiso 1 1 calc R
C52 C 0.1259(6) 0.4047(5) 0.1879(2) 0.077(2) Uani 1 1 d .
H52A H 0.0922 0.3769 0.1545 0.115 Uiso 1 1 calc GR
H52B H 0.2024 0.3844 0.1952 0.115 Uiso 1 1 calc GR
H52C H 0.1234 0.4724 0.1847 0.115 Uiso 1 1 calc GR
C53 C 0.0658(4) 0.3740(3) 0.32503(17) 0.0356(10) Uani 1 1 d .
H53A H 0.0556 0.3059 0.3241 0.043 Uiso 1 1 calc R
H53B H -0.0074 0.4034 0.3222 0.043 Uiso 1 1 calc R
C54 C 0.1314(4) 0.4015(3) 0.37636(18) 0.0399(11) Uani 1 1 d .
H54A H 0.1445 0.4685 0.3764 0.060 Uiso 1 1 calc GR
H54B H 0.2019 0.3688 0.3802 0.060 Uiso 1 1 calc GR
H54C H 0.0910 0.3853 0.4061 0.060 Uiso 1 1 calc GR

loop_
_atom_site_aniso_label
_atom_site_aniso_U_11
_atom_site_aniso_U_22
_atom_site_aniso_U_33
_atom_site_aniso_U_23
_atom_site_aniso_U_13
_atom_site_aniso_U_12
Ti 0.0083(3) 0.0181(4) 0.0204(4) -0.0001(3) 0.0005(2) 0.0010(2)
Cl 0.0167(5) 0.0255(5) 0.0419(6) -0.0020(4) 0.0126(4) 0.0001(4)
P1 0.0108(5) 0.0186(5) 0.0183(5) -0.0005(4) 0.0001(3) -0.0020(4)
P2 0.0106(5) 0.0185(5) 0.0226(5) 0.0004(4) 0.0013(4) 0.0028(4)
N1 0.0110(14) 0.0168(15) 0.0170(15) 0.0008(12) 0.0008(12) 0.0016(11)
C2 0.0100(16) 0.0175(18) 0.0148(16) -0.0002(14) 0.0023(13) 0.0004(13)
C3 0.0121(17) 0.0156(18) 0.0204(18) 0.0012(14) 0.0059(14) 0.0020(14)
C4 0.0143(17) 0.0144(18) 0.0219(18) 0.0016(14) 0.0052(14) 0.0014(14)
C5 0.0126(17) 0.0184(18) 0.0209(18) -0.0021(15) 0.0048(14) -0.0027(14)
C6 0.0117(17) 0.0215(18) 0.0158(17) 0.0000(14) -0.0007(13) -0.0003(14)
C7 0.0134(17) 0.0173(18) 0.0126(16) -0.0004(14) 0.0014(13) 0.0006(14)
C8 0.0137(17) 0.0188(18) 0.0136(17) 0.0000(14) 0.0010(13) -0.0005(14)
C9 0.0106(17) 0.0203(18) 0.0172(17) 0.0006(14) -0.0006(13) -0.0002(14)
C10 0.0092(17) 0.0237(19) 0.0172(17) 0.0025(15) 0.0019(13) 0.0032(14)
C11 0.0115(17) 0.0133(17) 0.0205(18) -0.0019(14) 0.0028(14) 0.0003(13)
C12 0.0112(17) 0.0165(18) 0.0201(18) -0.0017(14) 0.0015(14) -0.0009(14)
C13 0.0104(16) 0.0159(17) 0.0170(17) -0.0001(14) 0.0024(13) 0.0031(14)
C14 0.0131(18) 0.0183(18) 0.0168(17) -0.0015(14) -0.0004(14) -0.0019(14)
C15 0.0135(17) 0.0189(18) 0.0220(18) 0.0059(15) 0.0022(14) 0.0029(14)
C16 0.0163(19) 0.0201(19) 0.030(2) -0.0017(16) -0.0038(16) -0.0044(15)
C17 0.034(2) 0.026(2) 0.044(3) -0.013(2) -0.005(2) -0.0003(19)
C18 0.025(2) 0.027(2) 0.055(3) 0.007(2) 0.002(2) -0.0076(18)
C19 0.019(2) 0.031(2) 0.042(2) -0.001(2) -0.0065(18) -0.0043(18)
C20 0.0153(18) 0.0206(19) 0.027(2) 0.0002(16) 0.0004(15) 0.0041(15)
C21 0.018(2) 0.022(2) 0.041(2) 0.0005(17) -0.0071(17) 0.0067(15)
C22 0.029(2) 0.029(2) 0.042(3) 0.011(2) -0.0072(19) 0.0013(18)
C23 0.031(2) 0.043(3) 0.041(3) -0.006(2) 0.002(2) 0.018(2)
C24 0.0171(19) 0.0230(19) 0.025(2) -0.0002(16) -0.0025(15) -0.0046(16)
C25 0.013(2) 0.038(3) 0.046(3) -0.008(2) -0.0066(18) -0.0038(17)
C26 0.030(2) 0.045(3) 0.022(2) -0.0013(19) -0.0053(17) -0.013(2)
C27 0.021(2) 0.027(2) 0.0220(19) 0.0064(16) 0.0021(16) -0.0036(16)
C28 0.045(3) 0.052(3) 0.036(3) 0.004(2) 0.010(2) -0.017(2)
C29 0.031(2) 0.046(3) 0.019(2) 0.0017(19) 0.0023(17) -0.003(2)
C30 0.0144(19) 0.024(2) 0.039(2) 0.0000(18) -0.0027(16) 0.0085(16)
C31 0.056(3) 0.062(4) 0.037(3) 0.003(2) -0.014(2) 0.037(3)
C32 0.020(2) 0.041(3) 0.077(4) 0.010(3) 0.002(2) 0.005(2)
C33 0.021(2) 0.028(2) 0.0235(19) -0.0032(16) 0.0080(15) 0.0046(16)
C34 0.037(2) 0.043(3) 0.022(2) -0.0025(19) 0.0081(18) 0.003(2)
C35 0.039(3) 0.034(2) 0.036(2) -0.010(2) 0.009(2) 0.002(2)
C36 0.0136(19) 0.020(2) 0.033(2) 0.0017(16) -0.0001(16) 0.0024(15)
C37 0.025(2) 0.0189(19) 0.0218(19) 0.0004(15) -0.0011(16) 0.0000(15)
C38 0.030(2) 0.0188(19) 0.028(2) -0.0003(16) -0.0054(17) 0.0014(16)
C39 0.056(3) 0.028(2) 0.018(2) 0.0043(17) -0.0013(19) 0.008(2)
C40 0.052(3) 0.026(2) 0.027(2) 0.0015(17) 0.009(2) 0.001(2)
C41 0.029(2) 0.033(2) 0.033(2) -0.0016(18) 0.0124(19) 0.0008(18)
C42 0.028(2) 0.028(2) 0.021(2) 0.0013(16) 0.0008(16) 0.0011(17)
O 0.0421(19) 0.049(2) 0.0315(17) -0.0002(14) 0.0125(14) -0.0115(15)
C51 0.047(3) 0.047(3) 0.033(3) -0.002(2) 0.011(2) 0.002(2)
C52 0.110(6) 0.086(5) 0.038(3) -0.006(3) 0.028(3) -0.029(4)
C53 0.032(2) 0.046(3) 0.031(2) -0.001(2) 0.0126(19) -0.008(2)
C54 0.041(3) 0.045(3) 0.036(3) 0.003(2) 0.011(2) -0.003(2)

loop_
_atom_type_symbol
_atom_type_description
_atom_type_scat_dispersion_real
_atom_type_scat_dispersion_imag
_atom_type_scat_source
C C 0.0033 0.0016 'International Tables Vol C Tables 4.2.6.8 and 6.1.1.4'
H H 0.0000 0.0000 'International Tables Vol C Tables 4.2.6.8 and 6.1.1.4'
Cl Cl 0.1484 0.1585 'International Tables Vol C Tables 4.2.6.8 and 6.1.1.4'
N N 0.0061 0.0033 'International Tables Vol C Tables 4.2.6.8 and 6.1.1.4'
O O 0.0106 0.0060 'International Tables Vol C Tables 4.2.6.8 and 6.1.1.4'
P P 0.1023 0.0942 'International Tables Vol C Tables 4.2.6.8 and 6.1.1.4'
Ti Ti 0.2776 0.4457 'International Tables Vol C Tables 4.2.6.8 and 6.1.1.4'

loop_
_exptl_crystal_face_index_h
_exptl_crystal_face_index_k
_exptl_crystal_face_index_l
_exptl_crystal_face_perp_dist
_exptl_oxdiff_crystal_face_indexfrac_h
_exptl_oxdiff_crystal_face_indexfrac_k
_exptl_oxdiff_crystal_face_indexfrac_l
_exptl_oxdiff_crystal_face_x
_exptl_oxdiff_crystal_face_y
_exptl_oxdiff_crystal_face_z
-17 -2 6 0.0591 -16.9899 -1.9919 5.9842 0.1162 -0.6326 -0.7483
3 -15 23 0.0309 2.9945 -15.0248 22.9675 -0.9534 0.2276 -0.2538
8 -18 -6 0.0343 7.9883 -18.0051 -6.0281 -0.8589 -0.1583 0.4950
12 -14 0 0.0403 11.9877 -14.0125 -0.0194 -0.8083 0.1998 0.5160
-8 -12 25 0.0643 -7.9976 -12.0170 24.9660 -0.6685 -0.1258 -0.7214
8 12 -25 0.0643 7.9976 12.0170 -24.9660 0.6685 0.1258 0.7214
17 3 -2 0.0557 16.9905 2.9887 -1.9833 -0.1141 0.7265 0.6685
6 -4 -34 0.0586 5.9925 -3.9771 -33.9958 0.0873 -0.4569 0.8853
-6 4 34 0.0586 -5.9925 3.9771 33.9958 -0.0873 0.4569 -0.8853
2 -20 9 0.0477 1.9924 -20.0133 8.9607 -1.0111 -0.1739 -0.0061
-8 18 6 0.0343 -7.9883 18.0051 6.0281 0.8589 0.1583 -0.4950
-4 12 -27 0.0810 -4.0003 12.0008 -26.9988 0.8778 -0.4060 0.3048
9 17 -7 0.0552 9.0002 17.0004 -6.9984 0.6842 0.5995 0.3990
-6 -19 -1 0.0636 -6.0002 -19.0002 -1.0019 -0.7358 -0.6638 -0.1257

loop_
_geom_angle_atom_site_label_1
_geom_angle_atom_site_label_2
_geom_angle_atom_site_label_3
_geom_angle
Cl Ti P1 86.84(4)
Cl Ti P2 85.06(4)
P2 Ti P1 169.26(4)
N1 Ti Cl 143.08(9)
N1 Ti P1 92.26(8)
N1 Ti P2 89.99(8)
C36 Ti Cl 114.12(13)
C36 Ti P1 94.15(11)
C36 Ti P2 95.59(11)
C36 Ti N1 102.76(15)
C14 P1 Ti 101.62(12)
C14 P1 C24 104.13(16)
C14 P1 C27 104.56(17)
C24 P1 Ti 119.47(13)
C27 P1 Ti 119.92(13)
C27 P1 C24 104.91(17)
C15 P2 Ti 101.81(12)
C15 P2 C30 102.73(17)
C15 P2 C33 107.04(17)
C30 P2 Ti 122.44(14)
C30 P2 C33 104.27(18)
C33 P2 Ti 116.72(13)
C2 N1 Ti 127.0(2)
C2 N1 C13 104.4(3)
C13 N1 Ti 125.9(2)
N1 C2 C3 130.9(3)
C7 C2 N1 111.4(3)
C7 C2 C3 117.6(3)
C2 C3 C15 123.0(3)
C4 C3 C2 117.8(3)
C4 C3 C15 119.2(3)
C3 C4 H4 117.9
C3 C4 C5 124.3(3)
C5 C4 H4 117.9
C4 C5 C16 119.0(3)
C6 C5 C4 117.8(3)
C6 C5 C16 123.2(3)
C5 C6 H6 120.2
C5 C6 C7 119.6(3)
C7 C6 H6 120.2
C2 C7 C8 106.3(3)
C6 C7 C2 122.9(3)
C6 C7 C8 130.7(3)
C9 C8 C7 130.7(3)
C9 C8 C13 122.3(3)
C13 C8 C7 106.8(3)
C8 C9 H9 120.0
C10 C9 C8 120.0(3)
C10 C9 H9 120.0
C9 C10 C11 116.7(3)
C9 C10 C20 122.6(3)
C11 C10 C20 120.6(3)
C10 C11 H11 117.6
C12 C11 C10 124.8(3)
C12 C11 H11 117.6
C11 C12 C13 117.7(3)
C11 C12 C14 118.0(3)
C13 C12 C14 124.3(3)
C8 C13 N1 110.7(3)
C12 C13 N1 130.7(3)
C12 C13 C8 118.4(3)
P1 C14 H14A 109.0
P1 C14 H14B 109.0
C12 C14 P1 112.9(2)
C12 C14 H14A 109.0
C12 C14 H14B 109.0
H14A C14 H14B 107.8
P2 C15 H15A 109.4
P2 C15 H15B 109.4
C3 C15 P2 111.1(2)
C3 C15 H15A 109.4
C3 C15 H15B 109.4
H15A C15 H15B 108.0
C5 C16 C17 108.6(3)
C18 C16 C5 109.9(3)
C18 C16 C17 109.3(3)
C19 C16 C5 112.3(3)
C19 C16 C17 108.4(3)
C19 C16 C18 108.3(3)
C16 C17 H17A 109.5
C16 C17 H17B 109.5
C16 C17 H17C 109.5
H17A C17 H17B 109.5
H17A C17 H17C 109.5
H17B C17 H17C 109.5
C16 C18 H18A 109.5
C16 C18 H18B 109.5
C16 C18 H18C 109.5
H18A C18 H18B 109.5
H18A C18 H18C 109.5
H18B C18 H18C 109.5
C16 C19 H19A 109.5
C16 C19 H19B 109.5
C16 C19 H19C 109.5
H19A C19 H19B 109.5
H19A C19 H19C 109.5
H19B C19 H19C 109.5
C10 C20 C21 112.3(3)
C10 C20 C22 109.2(3)
C22 C20 C21 107.6(3)
C23 C20 C10 108.7(3)
C23 C20 C21 108.7(3)
C23 C20 C22 110.2(3)
C20 C21 H21A 109.5
C20 C21 H21B 109.5
C20 C21 H21C 109.5
H21A C21 H21B 109.5
H21A C21 H21C 109.5
H21B C21 H21C 109.5
C20 C22 H22A 109.5
C20 C22 H22B 109.5
C20 C22 H22C 109.5
H22A C22 H22B 109.5
H22A C22 H22C 109.5
H22B C22 H22C 109.5
C20 C23 H23A 109.5
C20 C23 H23B 109.5
C20 C23 H23C 109.5
H23A C23 H23B 109.5
H23A C23 H23C 109.5
H23B C23 H23C 109.5
P1 C24 H24 107.5
C25 C24 P1 111.9(3)
C25 C24 H24 107.5
C25 C24 C26 109.6(3)
C26 C24 P1 112.6(3)
C26 C24 H24 107.5
C24 C25 H25A 109.5
C24 C25 H25B 109.5
C24 C25 H25C 109.5
H25A C25 H25B 109.5
H25A C25 H25C 109.5
H25B C25 H25C 109.5
C24 C26 H26A 109.5
C24 C26 H26B 109.5
C24 C26 H26C 109.5
H26A C26 H26B 109.5
H26A C26 H26C 109.5
H26B C26 H26C 109.5
P1 C27 H27 107.4
C28 C27 P1 113.5(3)
C28 C27 H27 107.4
C29 C27 P1 111.1(3)
C29 C27 H27 107.4
C29 C27 C28 109.9(3)
C27 C28 H28A 109.5
C27 C28 H28B 109.5
C27 C28 H28C 109.5
H28A C28 H28B 109.5
H28A C28 H28C 109.5
H28B C28 H28C 109.5
C27 C29 H29A 109.5
C27 C29 H29B 109.5
C27 C29 H29C 109.5
H29A C29 H29B 109.5
H29A C29 H29C 109.5
H29B C29 H29C 109.5
P2 C30 H30 107.3
C31 C30 P2 112.2(3)
C31 C30 H30 107.3
C31 C30 C32 110.4(4)
C32 C30 P2 112.0(3)
C32 C30 H30 107.3
C30 C31 H31A 109.5
C30 C31 H31B 109.5
C30 C31 H31C 109.5
H31A C31 H31B 109.5
H31A C31 H31C 109.5
H31B C31 H31C 109.5
C30 C32 H32A 109.5
C30 C32 H32B 109.5
C30 C32 H32C 109.5
H32A C32 H32B 109.5
H32A C32 H32C 109.5
H32B C32 H32C 109.5
P2 C33 H33 106.2
C34 C33 P2 111.7(3)
C34 C33 H33 106.2
C35 C33 P2 114.3(3)
C35 C33 H33 106.2
C35 C33 C34 111.5(3)
C33 C34 H34A 109.5
C33 C34 H34B 109.5
C33 C34 H34C 109.5
H34A C34 H34B 109.5
H34A C34 H34C 109.5
H34B C34 H34C 109.5
C33 C35 H35A 109.5
C33 C35 H35B 109.5
C33 C35 H35C 109.5
H35A C35 H35B 109.5
H35A C35 H35C 109.5
H35B C35 H35C 109.5
Ti C36 H36 107(3)
C37 C36 Ti 139.5(3)
C37 C36 H36 114(3)
C38 C37 C36 122.1(4)
C38 C37 C42 116.4(4)
C42 C37 C36 121.5(4)
C37 C38 H38 119.3
C39 C38 C37 121.4(4)
C39 C38 H38 119.3
C38 C39 H39 119.3
C40 C39 C38 121.3(4)
C40 C39 H39 119.3
C39 C40 H40 120.5
C39 C40 C41 119.1(4)
C41 C40 H40 120.5
C40 C41 H41 120.1
C42 C41 C40 119.9(4)
C42 C41 H41 120.1
C37 C42 H42 119.0
C41 C42 C37 121.9(4)
C41 C42 H42 119.0
C53 O C51 113.0(3)
O C51 H51A 109.4
O C51 H51B 109.4
O C51 C52 111.3(4)
H51A C51 H51B 108.0
C52 C51 H51A 109.4
C52 C51 H51B 109.4
C51 C52 H52A 109.5
C51 C52 H52B 109.5
C51 C52 H52C 109.5
H52A C52 H52B 109.5
H52A C52 H52C 109.5
H52B C52 H52C 109.5
O C53 H53A 109.7
O C53 H53B 109.7
O C53 C54 109.8(4)
H53A C53 H53B 108.2
C54 C53 H53A 109.7
C54 C53 H53B 109.7
C53 C54 H54A 109.5
C53 C54 H54B 109.5
C53 C54 H54C 109.5
H54A C54 H54B 109.5
H54A C54 H54C 109.5
H54B C54 H54C 109.5

loop_
_geom_bond_atom_site_label_1
_geom_bond_atom_site_label_2
_geom_bond_distance
Ti Cl 2.3515(11)
Ti P1 2.5702(11)
Ti P2 2.5669(11)
Ti N1 2.063(3)
Ti C36 1.918(4)
P1 C14 1.831(4)
P1 C24 1.859(4)
P1 C27 1.857(4)
P2 C15 1.820(3)
P2 C30 1.852(4)
P2 C33 1.864(4)
N1 C2 1.413(4)
N1 C13 1.422(4)
C2 C3 1.424(5)
C2 C7 1.412(5)
C3 C4 1.389(5)
C3 C15 1.504(5)
C4 H4 0.9500
C4 C5 1.401(5)
C5 C6 1.384(5)
C5 C16 1.536(5)
C6 H6 0.9500
C6 C7 1.395(5)
C7 C8 1.435(5)
C8 C9 1.394(5)
C8 C13 1.414(5)
C9 H9 0.9500
C9 C10 1.394(5)
C10 C11 1.405(5)
C10 C20 1.529(5)
C11 H11 0.9500
C11 C12 1.394(5)
C12 C13 1.402(5)
C12 C14 1.518(5)
C14 H14A 0.9900
C14 H14B 0.9900
C15 H15A 0.9900
C15 H15B 0.9900
C16 C17 1.548(6)
C16 C18 1.533(6)
C16 C19 1.530(5)
C17 H17A 0.9800
C17 H17B 0.9800
C17 H17C 0.9800
C18 H18A 0.9800
C18 H18B 0.9800
C18 H18C 0.9800
C19 H19A 0.9800
C19 H19B 0.9800
C19 H19C 0.9800
C20 C21 1.537(5)
C20 C22 1.531(5)
C20 C23 1.529(5)
C21 H21A 0.9800
C21 H21B 0.9800
C21 H21C 0.9800
C22 H22A 0.9800
C22 H22B 0.9800
C22 H22C 0.9800
C23 H23A 0.9800
C23 H23B 0.9800
C23 H23C 0.9800
C24 H24 1.0000
C24 C25 1.522(5)
C24 C26 1.534(5)
C25 H25A 0.9800
C25 H25B 0.9800
C25 H25C 0.9800
C26 H26A 0.9800
C26 H26B 0.9800
C26 H26C 0.9800
C27 H27 1.0000
C27 C28 1.525(6)
C27 C29 1.525(6)
C28 H28A 0.9800
C28 H28B 0.9800
C28 H28C 0.9800
C29 H29A 0.9800
C29 H29B 0.9800
C29 H29C 0.9800
C30 H30 1.0000
C30 C31 1.509(6)
C30 C32 1.539(6)
C31 H31A 0.9800
C31 H31B 0.9800
C31 H31C 0.9800
C32 H32A 0.9800
C32 H32B 0.9800
C32 H32C 0.9800
C33 H33 1.0000
C33 C34 1.531(6)
C33 C35 1.517(6)
C34 H34A 0.9800
C34 H34B 0.9800
C34 H34C 0.9800
C35 H35A 0.9800
C35 H35B 0.9800
C35 H35C 0.9800
C36 H36 0.82(5)
C36 C37 1.456(6)
C37 C38 1.407(5)
C37 C42 1.415(6)
C38 H38 0.9500
C38 C39 1.383(6)
C39 H39 0.9500
C39 C40 1.376(7)
C40 H40 0.9500
C40 C41 1.398(6)
C41 H41 0.9500
C41 C42 1.387(6)
C42 H42 0.9500
O C51 1.411(6)
O C53 1.405(5)
C51 H51A 0.9900
C51 H51B 0.9900
C51 C52 1.484(7)
C52 H52A 0.9800
C52 H52B 0.9800
C52 H52C 0.9800
C53 H53A 0.9900
C53 H53B 0.9900
C53 C54 1.495(6)
C54 H54A 0.9800
C54 H54B 0.9800
C54 H54C 0.9800

loop_
_geom_torsion_atom_site_label_1
_geom_torsion_atom_site_label_2
_geom_torsion_atom_site_label_3
_geom_torsion_atom_site_label_4
_geom_torsion
Ti P1 C14 C12 -60.0(3)
Ti P1 C24 C25 46.4(3)
Ti P1 C24 C26 -77.7(3)
Ti P1 C27 C28 -93.4(3)
Ti P1 C27 C29 31.0(3)
Ti P2 C15 C3 64.9(3)
Ti P2 C30 C31 56.4(4)
Ti P2 C30 C32 -68.4(3)
Ti P2 C33 C34 -31.5(3)
Ti P2 C33 C35 -159.3(2)
Ti N1 C2 C3 28.8(5)
Ti N1 C2 C7 -155.5(2)
Ti N1 C13 C8 155.7(2)
Ti N1 C13 C12 -30.2(5)
Ti C36 C37 C38 173.7(3)
Ti C36 C37 C42 -6.2(6)
N1 C2 C3 C4 179.3(3)
N1 C2 C3 C15 -0.7(6)
N1 C2 C7 C6 180.0(3)
N1 C2 C7 C8 -3.9(4)
C2 N1 C13 C8 -6.5(4)
C2 N1 C13 C12 167.6(3)
C2 C3 C4 C5 -1.7(5)
C2 C3 C15 P2 -54.3(4)
C2 C7 C8 C9 -175.3(3)
C2 C7 C8 C13 -0.3(3)
C3 C2 C7 C6 -3.7(5)
C3 C2 C7 C8 172.4(3)
C3 C4 C5 C6 -0.9(5)
C3 C4 C5 C16 179.4(3)
C4 C3 C15 P2 125.8(3)
C4 C5 C6 C7 1.2(5)
C4 C5 C16 C17 -61.5(4)
C4 C5 C16 C18 58.0(4)
C4 C5 C16 C19 178.6(3)
C5 C6 C7 C2 1.1(5)
C5 C6 C7 C8 -173.9(3)
C6 C5 C16 C17 118.8(4)
C6 C5 C16 C18 -121.7(4)
C6 C5 C16 C19 -1.1(5)
C6 C7 C8 C9 0.4(6)
C6 C7 C8 C13 175.4(3)
C7 C2 C3 C4 3.9(5)
C7 C2 C3 C15 -176.1(3)
C7 C8 C9 C10 171.5(3)
C7 C8 C13 N1 4.3(4)
C7 C8 C13 C12 -170.6(3)
C8 C9 C10 C11 -0.1(5)
C8 C9 C10 C20 -177.1(3)
C9 C8 C13 N1 179.9(3)
C9 C8 C13 C12 4.9(5)
C9 C10 C11 C12 0.9(5)
C9 C10 C20 C21 -4.6(5)
C9 C10 C20 C22 -123.8(4)
C9 C10 C20 C23 115.8(4)
C10 C11 C12 C13 1.1(5)
C10 C11 C12 C14 -175.6(3)
C11 C10 C20 C21 178.5(3)
C11 C10 C20 C22 59.2(4)
C11 C10 C20 C23 -61.1(4)
C11 C12 C13 N1 -177.7(3)
C11 C12 C13 C8 -3.8(5)
C11 C12 C14 P1 -128.9(3)
C13 N1 C2 C3 -169.2(3)
C13 N1 C2 C7 6.4(4)
C13 C8 C9 C10 -2.9(5)
C13 C12 C14 P1 54.6(4)
C14 P1 C24 C25 158.8(3)
C14 P1 C24 C26 34.7(3)
C14 P1 C27 C28 153.6(3)
C14 P1 C27 C29 -82.0(3)
C14 C12 C13 N1 -1.2(6)
C14 C12 C13 C8 172.6(3)
C15 P2 C30 C31 -56.7(4)
C15 P2 C30 C32 178.5(3)
C15 P2 C33 C34 81.7(3)
C15 P2 C33 C35 -46.1(3)
C15 C3 C4 C5 178.2(3)
C16 C5 C6 C7 -179.1(3)
C20 C10 C11 C12 178.1(3)
C24 P1 C14 C12 175.2(3)
C24 P1 C27 C28 44.3(4)
C24 P1 C27 C29 168.8(3)
C27 P1 C14 C12 65.4(3)
C27 P1 C24 C25 -91.7(3)
C27 P1 C24 C26 144.3(3)
C30 P2 C15 C3 -167.6(3)
C30 P2 C33 C34 -169.9(3)
C30 P2 C33 C35 62.3(3)
C33 P2 C15 C3 -58.1(3)
C33 P2 C30 C31 -168.2(3)
C33 P2 C30 C32 67.0(4)
C36 C37 C38 C39 -179.8(4)
C36 C37 C42 C41 -180.0(4)
C37 C38 C39 C40 0.1(6)
C38 C37 C42 C41 0.2(5)
C38 C39 C40 C41 -0.5(6)
C39 C40 C41 C42 0.7(6)
C40 C41 C42 C37 -0.6(6)
C42 C37 C38 C39 0.0(5)
C51 O C53 C54 178.0(4)
C53 O C51 C52 -179.2(5)
